data_4062700
loop_
_publ_author_name
'Danopoulos, Andreas A.'
'Wright, Joseph A.'
'Motherwell, William B.'
'Ellwood, Simon'

_journal_name_full Organometallics
_journal_paper_doi 10.1021/om049489l
_journal_year 2004
_chemical_formula_moiety 'C35 H41 Br3 Co N5, C4 H8 O'
_chemical_formula_sum 'C39 H49 Br3 Co N5 O'
_chemical_formula_weight 902.49
_space_group_IT_number 14
_symmetry_cell_setting monoclinic
_symmetry_space_group_name_Hall '-P 2ybc'
_symmetry_space_group_name_H-M 'P 1 21/c 1'
_cell_angle_alpha 90.00
_cell_angle_beta 95.138(2)
_cell_angle_gamma 90.00
_cell_formula_units_Z 4
_cell_length_a 10.8474(13)
_cell_length_b 18.896(2)
_cell_length_c 18.483(2)
_cell_measurement_temperature 120(2)
_cell_volume 3773.2(7)
_diffrn_ambient_temperature 120(2)
_exptl_crystal_density_diffrn 1.589
_cod_original_sg_symbol_H-M 'P 21/c'
_cod_database_code 4062700

loop_
_symmetry_equiv_pos_as_xyz
'x, y, z'
'-x, y+1/2, -z+1/2'
'-x, -y, -z'
'x, -y-1/2, z-1/2'

loop_
_atom_site_label
_atom_site_type_symbol
_atom_site_fract_x
_atom_site_fract_y
_atom_site_fract_z
_atom_site_U_iso_or_equiv
_atom_site_adp_type
_atom_site_occupancy
_atom_site_symmetry_multiplicity
_atom_site_calc_flag
_atom_site_refinement_flags
_atom_site_disorder_assembly
_atom_site_disorder_group
C1 C 0.5094(6) 0.1207(4) 0.3747(4) 0.0203(15) Uani 1 1 d . . .
C2 C 0.3773(6) 0.0368(4) 0.3272(4) 0.0226(16) Uani 1 1 d . . .
H2 H 0.3337 0.0072 0.2922 0.027 Uiso 1 1 calc R . .
C3 C 0.3652(6) 0.0377(4) 0.3989(4) 0.0243(16) Uani 1 1 d . . .
H3 H 0.3120 0.0089 0.4245 0.029 Uiso 1 1 calc R . .
C4 C 0.7263(6) 0.2500(3) 0.4883(4) 0.0197(15) Uani 1 1 d . . .
C5 C 0.7653(6) 0.2772(4) 0.6095(4) 0.0243(16) Uani 1 1 d . . .
H5 H 0.7593 0.2781 0.6605 0.029 Uiso 1 1 calc R . .
C6 C 0.8459(6) 0.3124(4) 0.5722(3) 0.0215(15) Uani 1 1 d . . .
H6 H 0.9095 0.3431 0.5923 0.026 Uiso 1 1 calc R . .
C7 C 0.4700(6) 0.1124(4) 0.4993(4) 0.0232(16) Uani 1 1 d . . .
C8 C 0.5975(6) 0.1913(4) 0.5674(3) 0.0199(15) Uani 1 1 d . . .
C9 C 0.5468(6) 0.1728(4) 0.6300(4) 0.0264(17) Uani 1 1 d . . .
H9 H 0.5737 0.1942 0.6751 0.032 Uiso 1 1 calc R . .
C10 C 0.4148(6) 0.0900(4) 0.5592(4) 0.0252(16) Uani 1 1 d . . .
H10 H 0.3525 0.0545 0.5559 0.030 Uiso 1 1 calc R . .
C11 C 0.4549(7) 0.1219(4) 0.6250(4) 0.0270(17) Uani 1 1 d . . .
H11 H 0.4181 0.1083 0.6677 0.032 Uiso 1 1 calc R . .
C12 C 0.4848(6) 0.1061(4) 0.2387(3) 0.0192(15) Uani 1 1 d . . .
C13 C 0.3947(6) 0.1480(4) 0.2017(4) 0.0216(15) Uani 1 1 d . . .
C14 C 0.4038(6) 0.1593(4) 0.1275(4) 0.0242(16) Uani 1 1 d . . .
H14 H 0.3437 0.1878 0.1007 0.029 Uiso 1 1 calc R . .
C15 C 0.4988(6) 0.1296(4) 0.0926(4) 0.0230(16) Uani 1 1 d . . .
H15 H 0.5028 0.1370 0.0420 0.028 Uiso 1 1 calc R . .
C16 C 0.5879(6) 0.0893(4) 0.1315(4) 0.0241(16) Uani 1 1 d . . .
H16 H 0.6542 0.0706 0.1072 0.029 Uiso 1 1 calc R . .
C17 C 0.5835(6) 0.0752(4) 0.2053(4) 0.0231(16) Uani 1 1 d . . .
C18 C 0.8892(6) 0.3307(4) 0.4440(4) 0.0237(16) Uani 1 1 d . . .
C19 C 0.9978(6) 0.2995(4) 0.4255(4) 0.0227(16) Uani 1 1 d . . .
C20 C 1.0673(7) 0.3366(5) 0.3789(4) 0.037(2) Uani 1 1 d . . .
H20 H 1.1429 0.3170 0.3658 0.045 Uiso 1 1 calc R . .
C21 C 1.0288(8) 0.4015(5) 0.3513(5) 0.047(2) Uani 1 1 d . . .
H21 H 1.0768 0.4256 0.3185 0.057 Uiso 1 1 calc R . .
C22 C 0.9204(8) 0.4318(4) 0.3711(4) 0.038(2) Uani 1 1 d . . .
H22 H 0.8949 0.4768 0.3524 0.046 Uiso 1 1 calc R . .
C23 C 0.8488(7) 0.3962(4) 0.4186(4) 0.0292(17) Uani 1 1 d . . .
C24 C 0.6801(7) 0.0276(4) 0.2444(4) 0.0264(16) Uani 1 1 d . . .
H24 H 0.6657 0.0262 0.2971 0.032 Uiso 1 1 calc R . .
C25 C 0.8122(7) 0.0563(4) 0.2375(4) 0.0299(18) Uani 1 1 d . . .
H25A H 0.8729 0.0249 0.2635 0.045 Uiso 1 1 calc R . .
H25B H 0.8197 0.1039 0.2584 0.045 Uiso 1 1 calc R . .
H25C H 0.8277 0.0582 0.1861 0.045 Uiso 1 1 calc R . .
C26 C 0.6690(7) -0.0474(4) 0.2144(4) 0.0295(17) Uani 1 1 d . . .
H26A H 0.7311 -0.0777 0.2408 0.044 Uiso 1 1 calc R . .
H26B H 0.6827 -0.0470 0.1627 0.044 Uiso 1 1 calc R . .
H26C H 0.5861 -0.0659 0.2203 0.044 Uiso 1 1 calc R . .
C27 C 0.2853(6) 0.1785(4) 0.2368(4) 0.0261(17) Uani 1 1 d . . .
H27 H 0.2992 0.1701 0.2903 0.031 Uiso 1 1 calc R . .
C28 C 0.2759(7) 0.2576(4) 0.2245(4) 0.0312(18) Uani 1 1 d . . .
H28A H 0.2051 0.2763 0.2479 0.047 Uiso 1 1 calc R . .
H28B H 0.2644 0.2673 0.1722 0.047 Uiso 1 1 calc R . .
H28C H 0.3520 0.2805 0.2453 0.047 Uiso 1 1 calc R . .
C29 C 0.1627(7) 0.1415(4) 0.2088(4) 0.038(2) Uani 1 1 d . . .
H29A H 0.0941 0.1621 0.2328 0.056 Uiso 1 1 calc R . .
H29B H 0.1686 0.0908 0.2198 0.056 Uiso 1 1 calc R . .
H29C H 0.1478 0.1482 0.1562 0.056 Uiso 1 1 calc R . .
C30 C 0.7671(9) 0.4998(5) 0.4871(5) 0.047(2) Uani 1 1 d . . .
H30A H 0.6915 0.5217 0.5020 0.070 Uiso 1 1 calc R . .
H30B H 0.8097 0.5333 0.4575 0.070 Uiso 1 1 calc R . .
H30C H 0.8216 0.4871 0.5303 0.070 Uiso 1 1 calc R . .
C31 C 0.7330(7) 0.4323(4) 0.4422(4) 0.038(2) Uani 1 1 d . . .
H31 H 0.6915 0.3986 0.4739 0.045 Uiso 1 1 calc R . .
C32 C 0.6427(8) 0.4488(5) 0.3759(5) 0.050(2) Uani 1 1 d . . .
H32A H 0.5685 0.4714 0.3918 0.075 Uiso 1 1 calc R . .
H32B H 0.6195 0.4047 0.3502 0.075 Uiso 1 1 calc R . .
H32C H 0.6824 0.4807 0.3433 0.075 Uiso 1 1 calc R . .
C33 C 1.1547(7) 0.2417(5) 0.5143(4) 0.038(2) Uani 1 1 d . . .
H33A H 1.1848 0.1964 0.5348 0.057 Uiso 1 1 calc R . .
H33B H 1.1273 0.2716 0.5531 0.057 Uiso 1 1 calc R . .
H33C H 1.2216 0.2656 0.4916 0.057 Uiso 1 1 calc R . .
C34 C 1.0453(7) 0.2284(4) 0.4569(4) 0.0294(17) Uani 1 1 d . . .
H34 H 0.9772 0.2052 0.4811 0.035 Uiso 1 1 calc R . .
C35 C 1.0851(8) 0.1792(5) 0.3986(4) 0.043(2) Uani 1 1 d . . .
H35A H 1.1138 0.1343 0.4209 0.064 Uiso 1 1 calc R . .
H35B H 1.1524 0.2011 0.3746 0.064 Uiso 1 1 calc R . .
H35C H 1.0147 0.1702 0.3627 0.064 Uiso 1 1 calc R . .
C36 C 0.1285(8) 0.8945(4) 0.3321(5) 0.039(2) Uani 1 1 d . . .
H36A H 0.1959 0.8840 0.3703 0.047 Uiso 1 1 calc R . .
H36B H 0.1509 0.8747 0.2854 0.047 Uiso 1 1 calc R . .
C37 C 0.0078(9) 0.8641(5) 0.3519(5) 0.052(2) Uani 1 1 d . . .
H37A H 0.0220 0.8215 0.3827 0.062 Uiso 1 1 calc R . .
H37B H -0.0462 0.8512 0.3078 0.062 Uiso 1 1 calc R . .
C38 C -0.0495(8) 0.9233(4) 0.3934(4) 0.039(2) Uani 1 1 d . . .
H38A H -0.0523 0.9107 0.4452 0.047 Uiso 1 1 calc R . .
H38B H -0.1345 0.9342 0.3721 0.047 Uiso 1 1 calc R . .
C39 C 0.0372(8) 0.9857(4) 0.3849(5) 0.038(2) Uani 1 1 d . . .
H39A H -0.0110 1.0296 0.3743 0.046 Uiso 1 1 calc R . .
H39B H 0.0921 0.9928 0.4300 0.046 Uiso 1 1 calc R . .
Br1 Br 0.77442(6) 0.09618(4) 0.43948(4) 0.02411(18) Uani 1 1 d . . .
Br2 Br 0.46576(7) 0.27950(4) 0.40405(4) 0.02565(19) Uani 1 1 d . . .
Br3 Br 0.71212(7) 0.23353(4) 0.31055(4) 0.02522(18) Uani 1 1 d . . .
Co1 Co 0.62640(8) 0.19171(5) 0.41728(5) 0.0190(2) Uani 1 1 d . . .
N1 N 0.4663(5) 0.0878(3) 0.3136(3) 0.0194(12) Uani 1 1 d . . .
N2 N 0.4458(5) 0.0888(3) 0.4275(3) 0.0192(12) Uani 1 1 d . . .
N3 N 0.5571(5) 0.1623(3) 0.5028(3) 0.0201(12) Uani 1 1 d . . .
N4 N 0.6927(5) 0.2392(3) 0.5580(3) 0.0181(12) Uani 1 1 d . . .
N5 N 0.8202(5) 0.2963(3) 0.4980(3) 0.0202(13) Uani 1 1 d . . .
O1 O 0.1081(5) 0.9688(3) 0.3260(3) 0.0412(14) Uani 1 1 d . . .

loop_
_atom_site_aniso_label
_atom_site_aniso_U_11
_atom_site_aniso_U_22
_atom_site_aniso_U_33
_atom_site_aniso_U_23
_atom_site_aniso_U_13
_atom_site_aniso_U_12
C1 0.021(4) 0.017(4) 0.023(4) -0.002(3) 0.001(3) 0.005(3)
C2 0.020(4) 0.023(4) 0.025(4) 0.002(3) 0.003(3) -0.002(3)
C3 0.020(4) 0.024(4) 0.029(4) -0.002(3) 0.006(3) -0.001(3)
C4 0.021(4) 0.018(4) 0.020(4) 0.002(3) 0.006(3) 0.001(3)
C5 0.028(4) 0.030(4) 0.014(3) -0.004(3) 0.000(3) 0.002(3)
C6 0.015(4) 0.029(4) 0.019(4) -0.003(3) -0.003(3) -0.001(3)
C7 0.019(4) 0.025(4) 0.025(4) 0.005(3) 0.000(3) 0.003(3)
C8 0.018(4) 0.026(4) 0.016(3) -0.002(3) 0.004(3) 0.005(3)
C9 0.030(4) 0.033(4) 0.016(4) 0.002(3) 0.003(3) 0.003(3)
C10 0.022(4) 0.027(4) 0.027(4) 0.004(3) 0.004(3) -0.004(3)
C11 0.029(4) 0.026(4) 0.027(4) 0.002(3) 0.005(3) 0.001(3)
C12 0.018(3) 0.025(4) 0.015(3) -0.003(3) 0.001(3) -0.001(3)
C13 0.016(4) 0.029(4) 0.021(4) -0.006(3) 0.006(3) -0.001(3)
C14 0.025(4) 0.018(4) 0.030(4) 0.006(3) -0.001(3) -0.001(3)
C15 0.028(4) 0.024(4) 0.017(3) 0.002(3) 0.001(3) -0.004(3)
C16 0.028(4) 0.026(4) 0.019(4) -0.001(3) 0.009(3) -0.006(3)
C17 0.028(4) 0.020(4) 0.020(4) 0.000(3) -0.002(3) -0.004(3)
C18 0.025(4) 0.029(4) 0.017(3) 0.001(3) 0.001(3) -0.004(3)
C19 0.024(4) 0.025(4) 0.019(4) -0.004(3) 0.003(3) -0.010(3)
C20 0.033(5) 0.041(5) 0.038(5) -0.001(4) 0.007(4) -0.006(4)
C21 0.053(6) 0.052(6) 0.039(5) 0.014(4) 0.017(4) -0.013(5)
C22 0.050(5) 0.030(5) 0.035(5) 0.012(4) 0.007(4) -0.010(4)
C23 0.025(4) 0.031(5) 0.031(4) 0.007(3) 0.000(3) 0.000(3)
C24 0.035(4) 0.027(4) 0.018(4) -0.001(3) 0.008(3) 0.000(3)
C25 0.032(4) 0.029(4) 0.028(4) -0.010(3) -0.002(3) 0.002(3)
C26 0.036(4) 0.030(4) 0.023(4) 0.003(3) 0.006(3) 0.000(3)
C27 0.026(4) 0.026(4) 0.025(4) 0.000(3) -0.004(3) 0.000(3)
C28 0.039(5) 0.034(5) 0.019(4) -0.003(3) 0.001(3) 0.010(4)
C29 0.034(5) 0.045(5) 0.033(4) 0.002(4) -0.001(3) 0.005(4)
C30 0.057(6) 0.041(5) 0.042(5) -0.001(4) 0.003(4) 0.001(5)
C31 0.033(5) 0.032(5) 0.047(5) 0.011(4) -0.001(4) 0.001(4)
C32 0.047(6) 0.047(6) 0.054(6) 0.002(5) -0.008(4) 0.002(5)
C33 0.030(4) 0.051(6) 0.033(5) -0.008(4) 0.002(3) 0.001(4)
C34 0.024(4) 0.026(4) 0.039(4) 0.000(4) 0.009(3) 0.005(3)
C35 0.050(5) 0.040(5) 0.042(5) -0.013(4) 0.019(4) -0.004(4)
C36 0.040(5) 0.031(5) 0.046(5) -0.003(4) 0.000(4) 0.000(4)
C37 0.064(6) 0.039(6) 0.054(6) 0.003(5) 0.016(5) -0.005(5)
C38 0.038(5) 0.047(6) 0.032(5) 0.003(4) 0.000(4) -0.001(4)
C39 0.040(5) 0.029(5) 0.043(5) -0.003(4) -0.004(4) 0.005(4)
Br1 0.0224(4) 0.0258(4) 0.0240(4) -0.0002(3) 0.0019(3) 0.0027(3)
Br2 0.0266(4) 0.0263(4) 0.0236(4) -0.0006(3) 0.0000(3) 0.0044(3)
Br3 0.0300(4) 0.0275(4) 0.0188(4) 0.0008(3) 0.0058(3) -0.0044(3)
Co1 0.0205(5) 0.0209(5) 0.0159(5) 0.0007(4) 0.0023(4) -0.0007(4)
N1 0.018(3) 0.022(3) 0.018(3) 0.004(2) 0.004(2) -0.001(2)
N2 0.020(3) 0.021(3) 0.016(3) 0.001(2) 0.001(2) -0.003(2)
N3 0.021(3) 0.023(3) 0.016(3) 0.004(2) 0.004(2) 0.001(3)
N4 0.016(3) 0.020(3) 0.019(3) 0.002(2) 0.004(2) -0.001(2)
N5 0.023(3) 0.023(3) 0.016(3) 0.001(2) 0.005(2) -0.005(3)
O1 0.044(3) 0.034(3) 0.046(4) 0.002(3) 0.007(3) -0.007(3)

loop_
_geom_bond_atom_site_label_1
_geom_bond_atom_site_label_2
_geom_bond_distance
_geom_bond_site_symmetry_2
_geom_bond_publ_flag
C1 N1 1.337(8) . ?
C1 N2 1.384(8) . ?
C1 Co1 1.962(7) . ?
C2 C3 1.343(9) . ?
C2 N1 1.401(8) . ?
C2 H2 0.9500 . ?
C3 N2 1.377(8) . ?
C3 H3 0.9500 . ?
C4 N5 1.343(8) . ?
C4 N4 1.386(8) . ?
C4 Co1 1.962(7) . ?
C5 C6 1.339(10) . ?
C5 N4 1.381(8) . ?
C5 H5 0.9500 . ?
C6 N5 1.409(8) . ?
C6 H6 0.9500 . ?
C7 N3 1.332(8) . ?
C7 C10 1.372(9) . ?
C7 N2 1.402(8) . ?
C8 N3 1.350(8) . ?
C8 C9 1.370(9) . ?
C8 N4 1.395(8) . ?
C9 C11 1.383(10) . ?
C9 H9 0.9500 . ?
C10 C11 1.392(9) . ?
C10 H10 0.9500 . ?
C11 H11 0.9500 . ?
C12 C13 1.389(9) . ?
C12 C17 1.409(9) . ?
C12 N1 1.458(8) . ?
C13 C14 1.401(9) . ?
C13 C27 1.516(9) . ?
C14 C15 1.382(10) . ?
C14 H14 0.9500 . ?
C15 C16 1.380(9) . ?
C15 H15 0.9500 . ?
C16 C17 1.396(9) . ?
C16 H16 0.9500 . ?
C17 C24 1.515(10) . ?
C18 C23 1.383(10) . ?
C18 C19 1.387(10) . ?
C18 N5 1.453(8) . ?
C19 C20 1.386(10) . ?
C19 C34 1.533(10) . ?
C20 C21 1.378(12) . ?
C20 H20 0.9500 . ?
C21 C22 1.386(12) . ?
C21 H21 0.9500 . ?
C22 C23 1.395(10) . ?
C22 H22 0.9500 . ?
C23 C31 1.526(11) . ?
C24 C26 1.522(10) . ?
C24 C25 1.548(10) . ?
C24 H24 1.0000 . ?
C25 H25A 0.9800 . ?
C25 H25B 0.9800 . ?
C25 H25C 0.9800 . ?
C26 H26A 0.9800 . ?
C26 H26B 0.9800 . ?
C26 H26C 0.9800 . ?
C27 C28 1.515(10) . ?
C27 C29 1.550(10) . ?
C27 H27 1.0000 . ?
C28 H28A 0.9800 . ?
C28 H28B 0.9800 . ?
C28 H28C 0.9800 . ?
C29 H29A 0.9800 . ?
C29 H29B 0.9800 . ?
C29 H29C 0.9800 . ?
C30 C31 1.549(11) . ?
C30 H30A 0.9800 . ?
C30 H30B 0.9800 . ?
C30 H30C 0.9800 . ?
C31 C32 1.530(11) . ?
C31 H31 1.0000 . ?
C32 H32A 0.9800 . ?
C32 H32B 0.9800 . ?
C32 H32C 0.9800 . ?
C33 C34 1.540(10) . ?
C33 H33A 0.9800 . ?
C33 H33B 0.9800 . ?
C33 H33C 0.9800 . ?
C34 C35 1.515(10) . ?
C34 H34 1.0000 . ?
C35 H35A 0.9800 . ?
C35 H35B 0.9800 . ?
C35 H35C 0.9800 . ?
C36 O1 1.425(9) . ?
C36 C37 1.505(12) . ?
C36 H36A 0.9900 . ?
C36 H36B 0.9900 . ?
C37 C38 1.523(12) . ?
C37 H37A 0.9900 . ?
C37 H37B 0.9900 . ?
C38 C39 1.525(11) . ?
C38 H38A 0.9900 . ?
C38 H38B 0.9900 . ?
C39 O1 1.423(10) . ?
C39 H39A 0.9900 . ?
C39 H39B 0.9900 . ?
Br1 Co1 2.4262(12) . ?
Br2 Co1 2.4025(12) . ?
Br3 Co1 2.3894(11) . ?
Co1 N3 1.894(5) . ?
